data_1000236
loop_
_publ_author_name
'Courbion, G'
'Ferey, G'

_publ_section_title
;
Na~2~ Ca~3~ Al~2~ F~14~: A New Example of a Structure with "Independent
F^-^" - A New Method of Comparison between Fluorides and Oxides of
Different Formula
;
_journal_coden_ASTM JSSCBI
_journal_name_full 'Journal of Solid State Chemistry'
_journal_page_first 426
_journal_page_last 431
_journal_paper_doi 10.1016/0022-4596(88)90239-3
_journal_volume 76
_journal_year 1988
_chemical_formula_structural 'Na2 Ca3 Al2 F14'
_chemical_formula_sum 'Al2 Ca3 F14 Na2'
_chemical_name_systematic
;
Sodium calcium aluminium fluoride (2/3/2/14)
;
_space_group_IT_number 199
_symmetry_cell_setting cubic
_symmetry_Int_Tables_number 199
_symmetry_space_group_name_Hall 'I 2b 2c 3'
_symmetry_space_group_name_H-M 'I 21 3'
_cell_angle_alpha 90
_cell_angle_beta 90
_cell_angle_gamma 90
_cell_formula_units_Z 4
_cell_length_a 10.257(1)
_cell_length_b 10.257(1)
_cell_length_c 10.257(1)
_cell_volume 1079.1
_exptl_crystal_density_meas 2.93(3)
_refine_ls_R_factor_all 0.032
_cod_database_code 1000236

loop_
_symmetry_equiv_pos_as_xyz
x,y,z
y,z,x
z,x,y
1/2+x,1/2-y,-z
1/2+y,1/2-z,-x
1/2+z,1/2-x,-y
-x,1/2+y,1/2-z
-y,1/2+z,1/2-x
-z,1/2+x,1/2-y
1/2-x,-y,1/2+z
1/2-y,-z,1/2+x
1/2-z,-x,1/2+y
1/2+x,1/2+y,1/2+z
1/2+y,1/2+z,1/2+x
1/2+z,1/2+x,1/2+y
x,-y,1/2-z
y,-z,1/2-x
z,-x,1/2-y
1/2-x,y,-z
1/2-y,z,-x
1/2-z,x,-y
-x,1/2-y,z
-y,1/2-z,x
-z,1/2-x,y

loop_
_atom_site_aniso_label
_atom_site_aniso_U_11
_atom_site_aniso_U_12
_atom_site_aniso_U_13
_atom_site_aniso_U_22
_atom_site_aniso_U_23
_atom_site_aniso_U_33
Ca1 0.0078(1) 0. 0. 0.0091(1) 0. 0.0078(1)
Al1 0.0075(1) -0.0002(1) -0.0002(1) 0.0075(1) -0.0002(1) 0.0075(1)
Na1 0.0273(2) -0.0088(2) -0.0088(2) 0.0273(2) -0.0088(2) 0.0273(2)
F1 0.0114(2) 0.0025(2) -0.0029(2) 0.0127(2) -0.0007(2) 0.0125(2)
F2 0.0131(2) 0.0026(2) -0.0006(2) 0.0147(2) -0.0059(2) 0.0154(2)
F3 0.0104(1) 0.0014(2) 0.0014(2) 0.0104(1) 0.0014(2) 0.0104(1)

loop_
_atom_site_label
_atom_site_type_symbol
_atom_site_symmetry_multiplicity
_atom_site_Wyckoff_symbol
_atom_site_fract_x
_atom_site_fract_y
_atom_site_fract_z
_atom_site_occupancy
_atom_site_attached_hydrogens
_atom_site_calc_flag
Ca1 Ca2+ 12 b 0.4667 0. 0.25 1. 0 d
Al1 Al3+ 8 a 0.2482 0.2482 0.2482 1. 0 d
Na1 Na1+ 8 a 0.0847 0.0847 0.0847 1. 0 d
F1 F1- 24 c 0.1387(1) 0.3062(1) 0.1206(1) 1. 0 d
F2 F1- 24 c 0.3640(1) 0.3627(1) 0.1873(1) 1. 0 d
F3 F1- 8 a 0.4614(1) 0.4614(1) 0.4614(1) 1. 0 d

loop_
_atom_type_symbol
_atom_type_oxidation_number
Ca2+ 2.000
Al3+ 3.000
Na1+ 1.000
F1- -1.000
